data_2216998
loop_
_publ_author_name
'Jin Shouwen'
'Daqui Wang'
'Xinjun Gao'
'Xianhong Wen'
'Jianzhong Zhou'

_publ_section_title
;
 Poly[octaaquadi-\m-phosphato-trinickel(II)]
;
_journal_coeditor_code CS2061
_journal_issue 1
_journal_name_full 'Acta Crystallographica Section E'
_journal_page_first m259
_journal_page_last m259
_journal_paper_doi 10.1107/S1600536807067050
_journal_volume 64
_journal_year 2008
_chemical_formula_iupac '[Ni3 (P O4)2 (H2 O)8]'
_chemical_formula_moiety 'H16 Ni3 O16 P2'
_chemical_formula_sum 'H16 Ni3 O16 P2'
_chemical_formula_weight 510.14
_chemical_name_systematic
;
Poly[octaaquadi-\m-phosphato-trinickel(II)]
;
_space_group_IT_number 12
_symmetry_cell_setting monoclinic
_symmetry_space_group_name_Hall '-C 2y'
_symmetry_space_group_name_H-M 'C 1 2/m 1'
_atom_sites_solution_hydrogens geom
_atom_sites_solution_primary direct
_atom_sites_solution_secondary difmap
_cell_angle_alpha 90.00
_cell_angle_beta 104.730(3)
_cell_angle_gamma 90.00
_cell_formula_units_Z 2
_cell_length_a 9.963(3)
_cell_length_b 13.225(4)
_cell_length_c 4.6406(14)
_cell_measurement_temperature 298(2)
_cell_volume 591.4(3)
_computing_cell_refinement 'SMART (Bruker, 1997)'
_computing_data_collection 'SMART (Bruker, 1997)'
_computing_data_reduction 'SAINT (Bruker, 1997)'
_computing_molecular_graphics 'SHELXTL (Sheldrick, 1997b)'
_computing_publication_material 'SHELXTL (Sheldrick, 1997b)'
_computing_structure_refinement 'SHELXL97 (Sheldrick, 1997a)'
_computing_structure_solution 'SHELXS97 (Sheldrick, 1997a)'
_diffrn_ambient_temperature 298(2)
_diffrn_measured_fraction_theta_full 0.996
_diffrn_measured_fraction_theta_max 0.996
_diffrn_measurement_device_type 'Bruker SMART APEX CCD Diffractometer'
_diffrn_measurement_method 'phi and omega scans'
_diffrn_radiation_monochromator graphite
_diffrn_radiation_source 'fine-focus sealed tube'
_diffrn_radiation_type MoK\a
_diffrn_radiation_wavelength 0.71073
_diffrn_reflns_av_R_equivalents 0.0458
_diffrn_reflns_av_sigmaI/netI 0.0477
_diffrn_reflns_limit_h_max 11
_diffrn_reflns_limit_h_min -7
_diffrn_reflns_limit_k_max 15
_diffrn_reflns_limit_k_min -15
_diffrn_reflns_limit_l_max 5
_diffrn_reflns_limit_l_min -5
_diffrn_reflns_number 1516
_diffrn_reflns_theta_full 25.10
_diffrn_reflns_theta_max 25.10
_diffrn_reflns_theta_min 2.62
_exptl_absorpt_coefficient_mu 5.093
_exptl_absorpt_correction_T_max 0.4143
_exptl_absorpt_correction_T_min 0.3510
_exptl_absorpt_correction_type multi-scan
_exptl_absorpt_process_details '(SADABS; Sheldrick, 1996)'
_exptl_crystal_colour blue
_exptl_crystal_density_diffrn 2.865
_exptl_crystal_density_method 'not measured'
_exptl_crystal_description block
_exptl_crystal_F_000 516
_exptl_crystal_size_max 0.26
_exptl_crystal_size_mid 0.23
_exptl_crystal_size_min 0.21
_refine_diff_density_max 0.702
_refine_diff_density_min -0.579
_refine_ls_extinction_method none
_refine_ls_goodness_of_fit_ref 1.100
_refine_ls_hydrogen_treatment constr
_refine_ls_matrix_type full
_refine_ls_number_parameters 55
_refine_ls_number_reflns 553
_refine_ls_number_restraints 0
_refine_ls_restrained_S_all 1.100
_refine_ls_R_factor_all 0.0317
_refine_ls_R_factor_gt 0.0301
_refine_ls_shift/su_max 0.000
_refine_ls_shift/su_mean 0.000
_refine_ls_structure_factor_coef Fsqd
_refine_ls_weighting_details 'calc w=1/[\s^2^(Fo^2^)+(0.0471P)^2^+0.0000P] where P=(Fo^2^+2Fc^2^)/3'
_refine_ls_weighting_scheme calc
_refine_ls_wR_factor_gt 0.0792
_refine_ls_wR_factor_ref 0.0802
_reflns_number_gt 513
_reflns_number_total 553
_reflns_threshold_expression >2sigma(I)
_cod_data_source_file cs2061.cif
_cod_data_source_block I
_cod_depositor_comments
;
The following automatic conversions were performed:
'_symmetry_cell_setting' value 'Monoclinic' changed to 'monoclinic'
according to '/home/saulius/struct/CIF-dictionaries/cif_core.dic'
dictionary named 'cif_core.dic' version 2.4.1 from 2010-06-29.

Automatic conversion script
Id: cif_fix_enum 1527 2010-12-29 10:47:43Z saulius 

The following automatic conversions were performed:

'_symmetry_cell_setting' value 'Monoclinic' changed to 'monoclinic'
according to /home/saulius/struct/CIF-dictionaries/cif_core.dic
dictionary named 'cif_core.dic' version 2.4.1 from 2010-06-29.

Automatic conversion script
Id: cif_fix_values 1715 2011-07-08 13:25:40Z adriana 
;
_cod_original_sg_symbol_H-M C2/m
_cod_database_code 2216998
_cod_database_fobs_code 2216998

loop_
_symmetry_equiv_pos_as_xyz
'x, y, z'
'-x, y, -z'
'x+1/2, y+1/2, z'
'-x+1/2, y+1/2, -z'
'-x, -y, -z'
'x, -y, z'
'-x+1/2, -y+1/2, -z'
'x+1/2, -y+1/2, z'

loop_
_atom_site_type_symbol
_atom_site_label
_atom_site_fract_x
_atom_site_fract_y
_atom_site_fract_z
_atom_site_U_iso_or_equiv
_atom_site_adp_type
_atom_site_calc_flag
_atom_site_refinement_flags
_atom_site_occupancy
Ni Ni1 1.0000 0.0000 1.5000 0.0107(3) Uani d S 1
Ni Ni2 0.5000 0.10997(4) 0.5000 0.0105(3) Uani d S 1
P P1 0.68525(10) 0.0000 1.1161(2) 0.0094(3) Uani d S 1
O O1 0.8428(3) 0.0000 1.1229(6) 0.0127(6) Uani d S 1
O O2 0.6046(3) 0.0000 0.7859(6) 0.0111(6) Uani d S 1
O O3 0.6554(2) -0.09749(16) 1.2706(4) 0.0127(5) Uani d . 1
O O4 1.0974(2) 0.11417(14) 1.3104(5) 0.0145(5) Uani d . 1
H H1 1.1208 0.0890 1.1618 0.022 Uiso d R 1
H H2 1.1722 0.1344 1.4293 0.022 Uiso d R 1
O O5 0.3964(2) 0.22217(18) 0.2226(5) 0.0170(5) Uani d . 1
H H3 0.3753 0.2054 0.0398 0.025 Uiso d R 1
H H4 0.4440 0.2759 0.2315 0.025 Uiso d R 1

loop_
_atom_site_aniso_label
_atom_site_aniso_U_11
_atom_site_aniso_U_22
_atom_site_aniso_U_33
_atom_site_aniso_U_12
_atom_site_aniso_U_13
_atom_site_aniso_U_23
Ni1 0.0091(4) 0.0104(5) 0.0115(4) 0.000 0.0007(3) 0.000
Ni2 0.0103(4) 0.0087(4) 0.0117(4) 0.000 0.0015(3) 0.000
P1 0.0069(6) 0.0100(7) 0.0105(6) 0.000 0.0006(4) 0.000
O1 0.0069(14) 0.0174(17) 0.0127(14) 0.000 0.0003(11) 0.000
O2 0.0099(14) 0.0094(16) 0.0127(15) 0.000 0.0006(11) 0.000
O3 0.0129(11) 0.0122(12) 0.0127(11) 0.0011(8) 0.0026(9) -0.0004(9)
O4 0.0119(11) 0.0171(14) 0.0143(11) -0.0009(9) 0.0028(9) -0.0005(9)
O5 0.0204(12) 0.0143(12) 0.0146(11) 0.0017(10) 0.0015(9) 0.0025(10)

loop_
_atom_type_symbol
_atom_type_description
_atom_type_scat_dispersion_real
_atom_type_scat_dispersion_imag
_atom_type_scat_source
C C 0.0033 0.0016 'International Tables Vol C Tables 4.2.6.8 and 6.1.1.4'
H H 0.0000 0.0000 'International Tables Vol C Tables 4.2.6.8 and 6.1.1.4'
Ni Ni 0.3393 1.1124 'International Tables Vol C Tables 4.2.6.8 and 6.1.1.4'
O O 0.0106 0.0060 'International Tables Vol C Tables 4.2.6.8 and 6.1.1.4'
P P 0.1023 0.0942 'International Tables Vol C Tables 4.2.6.8 and 6.1.1.4'

loop_
_geom_angle_atom_site_label_1
_geom_angle_atom_site_label_2
_geom_angle_atom_site_label_3
_geom_angle_site_symmetry_1
_geom_angle_site_symmetry_3
_geom_angle
O1 Ni1 O1 . 5_758 180.0
O1 Ni1 O4 . 5_758 91.36(8)
O1 Ni1 O4 5_758 5_758 88.64(8)
O1 Ni1 O4 . . 88.64(8)
O1 Ni1 O4 5_758 . 91.36(8)
O4 Ni1 O4 5_758 . 180.0
O1 Ni1 O4 . 6 88.64(8)
O1 Ni1 O4 5_758 6 91.36(8)
O4 Ni1 O4 5_758 6 88.32(12)
O4 Ni1 O4 . 6 91.68(12)
O1 Ni1 O4 . 2_758 91.36(8)
O1 Ni1 O4 5_758 2_758 88.64(8)
O4 Ni1 O4 5_758 2_758 91.68(12)
O4 Ni1 O4 . 2_758 88.32(12)
O4 Ni1 O4 6 2_758 180.0
O5 Ni2 O5 2_656 . 87.92(14)
O5 Ni2 O2 2_656 5_656 178.67(9)
O5 Ni2 O2 . 5_656 90.86(9)
O5 Ni2 O2 2_656 . 90.86(9)
O5 Ni2 O2 . . 178.67(9)
O2 Ni2 O2 5_656 . 90.37(12)
O5 Ni2 O3 2_656 5_657 93.26(8)
O5 Ni2 O3 . 5_657 93.23(9)
O2 Ni2 O3 5_656 5_657 87.33(9)
O2 Ni2 O3 . 5_657 86.31(10)
O5 Ni2 O3 2_656 6_554 93.23(9)
O5 Ni2 O3 . 6_554 93.26(8)
O2 Ni2 O3 5_656 6_554 86.31(10)
O2 Ni2 O3 . 6_554 87.33(9)
O3 Ni2 O3 5_657 6_554 170.97(12)
O5 Ni2 Ni2 2_656 5_656 136.04(7)
O5 Ni2 Ni2 . 5_656 136.04(7)
O2 Ni2 Ni2 5_656 5_656 45.19(6)
O2 Ni2 Ni2 . 5_656 45.19(6)
O3 Ni2 Ni2 5_657 5_656 85.49(6)
O3 Ni2 Ni2 6_554 5_656 85.49(6)
O2 P1 O3 . 6 110.48(10)
O2 P1 O3 . . 110.48(10)
O3 P1 O3 6 . 113.64(16)
O2 P1 O1 . . 106.73(16)
O3 P1 O1 6 . 107.60(10)
O3 P1 O1 . . 107.60(10)
P1 O1 Ni1 . . 124.65(17)
P1 O2 Ni2 . 5_656 133.69(7)
P1 O2 Ni2 . . 133.69(7)
Ni2 O2 Ni2 5_656 . 89.63(12)
P1 O3 Ni2 . 5_657 123.84(12)
Ni1 O4 H1 . . 108.0
Ni1 O4 H2 . . 112.1
H1 O4 H2 . . 105.9
Ni2 O5 H3 . . 113.1
Ni2 O5 H4 . . 112.8
H3 O5 H4 . . 105.1

loop_
_geom_bond_atom_site_label_1
_geom_bond_atom_site_label_2
_geom_bond_site_symmetry_2
_geom_bond_distance
Ni1 O1 . 2.030(3)
Ni1 O1 5_758 2.030(3)
Ni1 O4 5_758 2.105(2)
Ni1 O4 . 2.105(2)
Ni1 O4 6 2.105(2)
Ni1 O4 2_758 2.105(2)
Ni2 O5 2_656 2.061(2)
Ni2 O5 . 2.061(2)
Ni2 O2 5_656 2.063(2)
Ni2 O2 . 2.063(2)
Ni2 O3 5_657 2.097(2)
Ni2 O3 6_554 2.097(2)
Ni2 Ni2 5_656 2.9086(14)
P1 O2 . 1.539(3)
P1 O3 6 1.540(2)
P1 O3 . 1.540(2)
P1 O1 . 1.562(3)
O2 Ni2 5_656 2.063(2)
O3 Ni2 5_657 2.097(2)
O4 H1 . 0.8500
O4 H2 . 0.8499
O5 H3 . 0.8499
O5 H4 . 0.8499

loop_
_geom_hbond_atom_site_label_D
_geom_hbond_atom_site_label_H
_geom_hbond_atom_site_label_A
_geom_hbond_site_symmetry_A
_geom_hbond_distance_DH
_geom_hbond_distance_HA
_geom_hbond_distance_DA
_geom_hbond_angle_DHA
O4 H1 O1 5_757 0.85 1.87 2.700(3) 163.9
O4 H2 O3 5_758 0.85 1.98 2.731(3) 147.2
O5 H3 O3 5_656 0.85 2.00 2.761(3) 149.4
O5 H4 O4 8_454 0.85 2.07 2.906(3) 166.5

loop_
_geom_torsion_atom_site_label_1
_geom_torsion_atom_site_label_2
_geom_torsion_atom_site_label_3
_geom_torsion_atom_site_label_4
_geom_torsion_site_symmetry_1
_geom_torsion_site_symmetry_4
_geom_torsion
O2 P1 O1 Ni1 . . 180.0
O3 P1 O1 Ni1 6 . 61.41(10)
O3 P1 O1 Ni1 . . -61.41(10)
O1 Ni1 O1 P1 5_758 . -10E1(10)
O4 Ni1 O1 P1 5_758 . 45.86(6)
O4 Ni1 O1 P1 . . -134.14(6)
O4 Ni1 O1 P1 6 . 134.14(6)
O4 Ni1 O1 P1 2_758 . -45.86(6)
O3 P1 O2 Ni2 6 5_656 -140.39(17)
O3 P1 O2 Ni2 . 5_656 -13.8(3)
O1 P1 O2 Ni2 . 5_656 102.92(19)
O3 P1 O2 Ni2 6 . 13.8(3)
O3 P1 O2 Ni2 . . 140.39(17)
O1 P1 O2 Ni2 . . -102.92(19)
O5 Ni2 O2 P1 2_656 . 18.9(2)
O5 Ni2 O2 P1 . . -4(4)
O2 Ni2 O2 P1 5_656 . -161.6(3)
O3 Ni2 O2 P1 5_657 . -74.3(2)
O3 Ni2 O2 P1 6_554 . 112.1(2)
Ni2 Ni2 O2 P1 5_656 . -161.6(3)
O5 Ni2 O2 Ni2 2_656 5_656 -179.48(8)
O5 Ni2 O2 Ni2 . 5_656 157(4)
O2 Ni2 O2 Ni2 5_656 5_656 0.0
O3 Ni2 O2 Ni2 5_657 5_656 87.30(9)
O3 Ni2 O2 Ni2 6_554 5_656 -86.29(9)
O2 P1 O3 Ni2 . 5_657 -93.29(16)
O3 P1 O3 Ni2 6 5_657 31.5(2)
O1 P1 O3 Ni2 . 5_657 150.56(14)
